data_1574119
loop_
_publ_author_name
'Zhu, Shiyang'
'Zhang, Hairuo'
'Sun, Boyang'
'Bai, Ziqian'
'He, Gang'
'Chen, Gong'
'Wang, Hao'

_publ_section_title
;
 Nitrene-mediated aminative N--N--N coupling: facile access to triazene
 1-oxides
;
_journal_issue 15
_journal_name_full 'Chemical Science'
_journal_page_first 6458
_journal_page_last 6467
_journal_paper_doi 10.1039/D5SC00064E
_journal_volume 16
_journal_year 2025
_chemical_formula_moiety 'C16 H17 Cl N4 O'
_chemical_formula_sum 'C16 H17 Cl N4 O'
_chemical_formula_weight 316.78
_space_group_crystal_system monoclinic
_space_group_IT_number 15
_space_group_name_Hall '-I 2ya'
_space_group_name_H-M_alt 'I 1 2/a 1'
_atom_sites_solution_hydrogens geom
_atom_sites_solution_primary dual
_audit_creation_date 2024-09-27
_audit_creation_method
;
Olex2 1.5-ac6-020
(compiled 2024.02.14 svn.r2f8d729c for Rigaku Oxford Diffraction, GUI svn.r6966)
;
_audit_update_record
;
2024-11-04 deposited with the CCDC.	2025-03-10 downloaded from the CCDC.
;
_cell_angle_alpha 90
_cell_angle_beta 90.678(2)
_cell_angle_gamma 90
_cell_formula_units_Z 8
_cell_length_a 7.5060(2)
_cell_length_b 11.5648(2)
_cell_length_c 34.8112(5)
_cell_measurement_reflns_used 12647
_cell_measurement_temperature 100.00(10)
_cell_measurement_theta_max 39.0750
_cell_measurement_theta_min 3.4070
_cell_volume 3021.59(11)
_computing_cell_refinement 'CrysAlisPro 1.171.43.136a (Rigaku OD, 2024)'
_computing_data_collection 'CrysAlisPro 1.171.43.136a (Rigaku OD, 2024)'
_computing_data_reduction 'CrysAlisPro 1.171.43.136a (Rigaku OD, 2024)'
_computing_molecular_graphics 'Olex2 1.5-ac6-020 (Dolomanov et al., 2009)'
_computing_publication_material 'Olex2 1.5-ac6-020 (Dolomanov et al., 2009)'
_computing_structure_refinement 'SHELXL 2018/3 (Sheldrick, 2015)'
_computing_structure_solution 'SHELXT  (Sheldrick, 2015)'
_diffrn_ambient_environment N~2~
_diffrn_ambient_temperature 100.00(10)
_diffrn_detector 'Hybrid Pixel Array Detector'
_diffrn_detector_area_resol_mean 10.0000
_diffrn_detector_type 'HyPix-Arc 150'
_diffrn_measured_fraction_theta_full 0.999
_diffrn_measured_fraction_theta_max 0.999
_diffrn_measurement_details
;
List of Runs (angles in degrees, time in seconds):

  # Type    Start    End  Width  t~exp~   \w     \q     \k     \f   Frames
#--------------------------------------------------------------------------
  1  \w     18.00  45.00   0.50    1.00    --   -0.38  58.00-179.33   54
  2  \w     12.00  37.00   0.50    1.00    --   -0.38  67.00-105.04   50
  3  \w     13.00  41.00   0.50    1.00    --   -0.38  66.00 -90.27   56
  4  \w     16.00  42.00   0.50    1.00    --    8.02  19.00  30.00   52
  5  \w     15.00  41.00   0.50    1.00    --   -0.38  53.00  99.18   52
  6  \w    -58.00 -33.00   0.50    1.00    --   -8.77 -19.00  90.00   50
  7  \w    -41.00 -16.00   0.50    1.00    --   -0.38 -68.00  53.60   50
  8  \w    -41.00  -9.00   0.50    1.00    --    6.00 -38.00-102.27   64
  9  \w     12.00  38.00   0.50    0.05    --   -0.38  66.00 138.75   52
 10  \w     12.00  37.00   0.50    0.05    --   -0.38  67.00-164.19   50
 11  \w     15.00  40.00   0.50    0.05    --   -0.38  52.00  -7.27   50
 12  \w     15.00  40.00   0.50    0.05    --   -0.38  55.00  -8.27   50
 13  \w     13.00  38.00   0.50    0.05    --   -0.38  61.00-133.12   50
 14  \w     25.00  52.00   0.50    0.05    --    8.02  19.00  30.00   54
 15  \w     21.00  48.00   0.50    0.05    --    8.02  19.00-180.00   54
 16  \w    -57.00 -27.00   0.50    0.05    --   -8.77 -19.00-180.00   60
;
_diffrn_measurement_device 'four-circle diffractometer'
_diffrn_measurement_device_type 'ROD, Synergy Custom DW system, HyPix-Arc 150'
_diffrn_measurement_method '\w scans'
_diffrn_orient_matrix_type 'CrysAlisPro convention (1999,Acta A55,543-557)'
_diffrn_orient_matrix_UB_11 -0.0122474000
_diffrn_orient_matrix_UB_12 -0.0479861000
_diffrn_orient_matrix_UB_13 0.0123837000
_diffrn_orient_matrix_UB_21 -0.0034551000
_diffrn_orient_matrix_UB_22 -0.0374085000
_diffrn_orient_matrix_UB_23 -0.0161371000
_diffrn_orient_matrix_UB_31 0.0936349000
_diffrn_orient_matrix_UB_32 -0.0076778000
_diffrn_orient_matrix_UB_33 0.0012689000
_diffrn_radiation_monochromator mirror
_diffrn_radiation_probe x-ray
_diffrn_radiation_type 'Mo K\a'
_diffrn_radiation_wavelength 0.71073
_diffrn_reflns_av_R_equivalents 0.0738
_diffrn_reflns_av_unetI/netI 0.0441
_diffrn_reflns_Laue_measured_fraction_full 0.999
_diffrn_reflns_Laue_measured_fraction_max 0.999
_diffrn_reflns_limit_h_max 8
_diffrn_reflns_limit_h_min -10
_diffrn_reflns_limit_k_max 16
_diffrn_reflns_limit_k_min -16
_diffrn_reflns_limit_l_max 47
_diffrn_reflns_limit_l_min -48
_diffrn_reflns_number 27068
_diffrn_reflns_point_group_measured_fraction_full 0.999
_diffrn_reflns_point_group_measured_fraction_max 0.999
_diffrn_reflns_theta_full 25.242
_diffrn_reflns_theta_max 29.572
_diffrn_reflns_theta_min 3.236
_diffrn_source 'Rotating-anode X-ray tube'
_diffrn_source_type 'Rigaku (Mo) X-ray Source'
_exptl_absorpt_coefficient_mu 0.260
_exptl_absorpt_correction_T_max 1.00000
_exptl_absorpt_correction_T_min 0.83133
_exptl_absorpt_correction_type multi-scan
_exptl_absorpt_process_details
;
CrysAlisPro 1.171.43.136a (Rigaku Oxford Diffraction, 2024)
Empirical absorption correction using spherical harmonics,
implemented in SCALE3 ABSPACK scaling algorithm.
;
_exptl_crystal_colour colourless
_exptl_crystal_colour_primary colourless
_exptl_crystal_density_diffrn 1.393
_exptl_crystal_description prism
_exptl_crystal_F_000 1328
_exptl_crystal_size_max 0.42
_exptl_crystal_size_mid 0.18
_exptl_crystal_size_min 0.16
_refine_diff_density_max 0.364
_refine_diff_density_min -0.343
_refine_diff_density_rms 0.066
_refine_ls_extinction_method none
_refine_ls_goodness_of_fit_ref 1.054
_refine_ls_hydrogen_treatment constr
_refine_ls_matrix_type full
_refine_ls_number_parameters 199
_refine_ls_number_reflns 4240
_refine_ls_number_restraints 0
_refine_ls_restrained_S_all 1.054
_refine_ls_R_factor_all 0.0442
_refine_ls_R_factor_gt 0.0366
_refine_ls_shift/su_max 0.001
_refine_ls_shift/su_mean 0.000
_refine_ls_structure_factor_coef Fsqd
_refine_ls_weighting_details 'w=1/[\s^2^(Fo^2^)+(0.0475P)^2^+1.4174P] where P=(Fo^2^+2Fc^2^)/3'
_refine_ls_weighting_scheme calc
_refine_ls_wR_factor_gt 0.0993
_refine_ls_wR_factor_ref 0.1036
_reflns_Friedel_coverage 0.000
_reflns_number_gt 3589
_reflns_number_total 4240
_reflns_threshold_expression 'I > 2\s(I)'
_cod_data_source_file d5sc00064e2.cif
_cod_data_source_block 38-mr-20240926a_auto
_cod_depositor_comments 'Adding full bibliography for 1574119.cif.'
_cod_database_code 1574119
_shelx_shelxl_version_number 2018/3
_chemical_oxdiff_formula C16H17N4OCl
_shelx_space_group_comment
;
The symmetry employed for this shelxl refinement is uniquely defined
by the following loop, which should always be used as a source of
symmetry information in preference to the above space-group names.
They are only intended as comments.
;
_shelx_estimated_absorpt_t_max 0.960
_shelx_estimated_absorpt_t_min 0.899
_olex2_refinement_description
;
1. Fixed Uiso
 At 1.2 times of:
  All C(H) groups, All C(H,H) groups
2.a Secondary CH2 refined with riding coordinates:
 C7(H7A,H7B), C8(H8A,H8B), C9(H9A,H9B), C10(H10A,H10B)
2.b Aromatic/amide H refined with riding coordinates:
 C2(H2), C3(H3), C5(H5), C6(H6), C12(H12), C13(H13), C14(H14), C15(H15),
 C16(H16)
;
_olex2_submission_special_instructions 'No special instructions were received'
_oxdiff_exptl_absorpt_empirical_details
;
Empirical correction (ABSPACK) includes:
- Absorption correction using spherical harmonics
- Frame scaling
;
_oxdiff_exptl_absorpt_empirical_full_max 2.183
_oxdiff_exptl_absorpt_empirical_full_min 0.281

loop_
_space_group_symop_operation_xyz
'x, y, z'
'-x+1/2, y, -z'
'x+1/2, y+1/2, z+1/2'
'-x+1, y+1/2, -z+1/2'
'-x, -y, -z'
'x-1/2, -y, z'
'-x+1/2, -y+1/2, -z+1/2'
'x, -y+1/2, z+1/2'

loop_
_atom_site_label
_atom_site_type_symbol
_atom_site_fract_x
_atom_site_fract_y
_atom_site_fract_z
_atom_site_U_iso_or_equiv
_atom_site_adp_type
_atom_site_occupancy
_atom_site_site_symmetry_order
_atom_site_calc_flag
_atom_site_refinement_flags_posn
_atom_site_refinement_flags_adp
_atom_site_refinement_flags_occupancy
_atom_site_disorder_assembly
_atom_site_disorder_group
Cl1 Cl 0.44975(5) 0.65569(3) 0.47054(2) 0.03044(10) Uani 1 1 d . . . . .
O1 O 0.66018(12) 0.49467(7) 0.29494(2) 0.01999(18) Uani 1 1 d . . . . .
N1 N 0.57942(12) 0.58701(8) 0.30418(2) 0.01436(18) Uani 1 1 d . . . . .
N2 N 0.52563(13) 0.66715(8) 0.28132(2) 0.01594(19) Uani 1 1 d . . . . .
N3 N 0.56087(13) 0.64544(7) 0.24292(2) 0.01504(18) Uani 1 1 d . . . . .
N4 N 0.46658(13) 0.63777(8) 0.16255(2) 0.01503(18) Uani 1 1 d . . . . .
C1 C 0.54554(14) 0.60758(9) 0.34481(3) 0.0142(2) Uani 1 1 d . . . . .
C2 C 0.61499(15) 0.52751(9) 0.37067(3) 0.0171(2) Uani 1 1 d . . . . .
H2 H 0.681480 0.463131 0.361795 0.021 Uiso 1 1 calc R U . . .
C3 C 0.58590(16) 0.54278(10) 0.40981(3) 0.0194(2) Uani 1 1 d . . . . .
H3 H 0.631216 0.488585 0.427954 0.023 Uiso 1 1 calc R U . . .
C4 C 0.49019(16) 0.63792(10) 0.42183(3) 0.0192(2) Uani 1 1 d . . . . .
C5 C 0.42192(15) 0.71885(10) 0.39606(3) 0.0185(2) Uani 1 1 d . . . . .
H5 H 0.357689 0.784053 0.405047 0.022 Uiso 1 1 calc R U . . .
C6 C 0.44893(15) 0.70310(9) 0.35685(3) 0.0170(2) Uani 1 1 d . . . . .
H6 H 0.402097 0.756742 0.338695 0.020 Uiso 1 1 calc R U . . .
C7 C 0.46930(15) 0.54334(9) 0.22632(3) 0.0168(2) Uani 1 1 d . . . . .
H7A H 0.338899 0.551582 0.229269 0.020 Uiso 1 1 calc R U . . .
H7B H 0.507813 0.472630 0.240130 0.020 Uiso 1 1 calc R U . . .
C8 C 0.51389(15) 0.53271(9) 0.18399(3) 0.0156(2) Uani 1 1 d . . . . .
H8A H 0.643047 0.517730 0.181388 0.019 Uiso 1 1 calc R U . . .
H8B H 0.448700 0.466048 0.172830 0.019 Uiso 1 1 calc R U . . .
C9 C 0.55715(16) 0.73759(9) 0.17970(3) 0.0182(2) Uani 1 1 d . . . . .
H9A H 0.522383 0.808574 0.165595 0.022 Uiso 1 1 calc R U . . .
H9B H 0.687649 0.727874 0.177441 0.022 Uiso 1 1 calc R U . . .
C10 C 0.50937(16) 0.75033(9) 0.22165(3) 0.0183(2) Uani 1 1 d . . . . .
H10A H 0.571856 0.818157 0.232739 0.022 Uiso 1 1 calc R U . . .
H10B H 0.379532 0.763194 0.223931 0.022 Uiso 1 1 calc R U . . .
C11 C 0.47512(15) 0.62904(9) 0.12192(3) 0.0154(2) Uani 1 1 d . . . . .
C12 C 0.39543(16) 0.53494(10) 0.10298(3) 0.0190(2) Uani 1 1 d . . . . .
H12 H 0.344207 0.474349 0.117600 0.023 Uiso 1 1 calc R U . . .
C13 C 0.39042(17) 0.52920(11) 0.06303(3) 0.0230(2) Uani 1 1 d . . . . .
H13 H 0.336528 0.464516 0.050730 0.028 Uiso 1 1 calc R U . . .
C14 C 0.46337(18) 0.61700(11) 0.04094(3) 0.0246(3) Uani 1 1 d . . . . .
H14 H 0.456808 0.613919 0.013687 0.029 Uiso 1 1 calc R U . . .
C15 C 0.54587(17) 0.70914(11) 0.05938(3) 0.0235(2) Uani 1 1 d . . . . .
H15 H 0.597979 0.768961 0.044560 0.028 Uiso 1 1 calc R U . . .
C16 C 0.55347(16) 0.71529(10) 0.09941(3) 0.0190(2) Uani 1 1 d . . . . .
H16 H 0.612266 0.778510 0.111516 0.023 Uiso 1 1 calc R U . . .

loop_
_atom_site_aniso_label
_atom_site_aniso_U_11
_atom_site_aniso_U_22
_atom_site_aniso_U_33
_atom_site_aniso_U_23
_atom_site_aniso_U_13
_atom_site_aniso_U_12
Cl1 0.0406(2) 0.04012(19) 0.01066(13) -0.00440(10) 0.00230(11) 0.00723(13)
O1 0.0272(4) 0.0183(4) 0.0145(3) -0.0019(3) 0.0016(3) 0.0065(3)
N1 0.0165(4) 0.0158(4) 0.0107(3) -0.0012(3) 0.0002(3) 0.0001(3)
N2 0.0193(5) 0.0184(4) 0.0101(4) -0.0003(3) 0.0005(3) -0.0006(3)
N3 0.0213(5) 0.0146(4) 0.0092(4) 0.0000(3) 0.0000(3) -0.0014(3)
N4 0.0198(5) 0.0155(4) 0.0098(4) 0.0004(3) -0.0018(3) -0.0008(3)
C1 0.0156(5) 0.0172(5) 0.0100(4) -0.0013(3) 0.0005(3) -0.0021(4)
C2 0.0198(5) 0.0183(5) 0.0133(4) -0.0005(4) 0.0000(4) 0.0020(4)
C3 0.0227(6) 0.0226(5) 0.0127(4) 0.0013(4) -0.0012(4) 0.0026(4)
C4 0.0217(6) 0.0250(6) 0.0110(4) -0.0034(4) 0.0006(4) -0.0004(4)
C5 0.0197(5) 0.0203(5) 0.0154(4) -0.0039(4) 0.0010(4) 0.0012(4)
C6 0.0201(5) 0.0166(5) 0.0144(4) -0.0008(4) -0.0008(4) 0.0004(4)
C7 0.0222(5) 0.0166(5) 0.0116(4) -0.0004(3) -0.0002(4) -0.0047(4)
C8 0.0196(5) 0.0158(5) 0.0113(4) 0.0002(3) -0.0008(4) -0.0004(4)
C9 0.0279(6) 0.0146(5) 0.0122(4) 0.0007(3) -0.0014(4) -0.0021(4)
C10 0.0282(6) 0.0146(5) 0.0122(4) 0.0004(3) -0.0001(4) 0.0017(4)
C11 0.0162(5) 0.0188(5) 0.0112(4) 0.0005(3) -0.0011(4) 0.0023(4)
C12 0.0201(5) 0.0224(5) 0.0143(4) -0.0002(4) -0.0012(4) -0.0015(4)
C13 0.0277(6) 0.0260(6) 0.0152(5) -0.0039(4) -0.0039(4) -0.0007(5)
C14 0.0317(7) 0.0301(6) 0.0120(4) -0.0006(4) -0.0020(4) 0.0022(5)
C15 0.0312(7) 0.0262(6) 0.0131(5) 0.0040(4) -0.0003(4) -0.0001(5)
C16 0.0238(6) 0.0199(5) 0.0131(4) 0.0012(4) -0.0013(4) -0.0011(4)

loop_
_atom_type_symbol
_atom_type_description
_atom_type_scat_dispersion_real
_atom_type_scat_dispersion_imag
_atom_type_scat_source
C C 0.0033 0.0016 'International Tables Vol C Tables 4.2.6.8 and 6.1.1.4'
H H 0.0000 0.0000 'International Tables Vol C Tables 4.2.6.8 and 6.1.1.4'
Cl Cl 0.1484 0.1585 'International Tables Vol C Tables 4.2.6.8 and 6.1.1.4'
N N 0.0061 0.0033 'International Tables Vol C Tables 4.2.6.8 and 6.1.1.4'
O O 0.0106 0.0060 'International Tables Vol C Tables 4.2.6.8 and 6.1.1.4'

loop_
_geom_angle_atom_site_label_1
_geom_angle_atom_site_label_2
_geom_angle_atom_site_label_3
_geom_angle
_geom_angle_site_symmetry_1
_geom_angle_site_symmetry_3
_geom_angle_publ_flag
O1 N1 N2 126.67(8) . . ?
O1 N1 C1 118.11(8) . . ?
N2 N1 C1 115.21(8) . . ?
N1 N2 N3 113.84(8) . . ?
N2 N3 C7 115.29(8) . . ?
N2 N3 C10 106.49(8) . . ?
C10 N3 C7 110.08(8) . . ?
C9 N4 C8 109.71(8) . . ?
C11 N4 C8 115.73(8) . . ?
C11 N4 C9 115.86(8) . . ?
C2 C1 N1 116.81(9) . . ?
C2 C1 C6 121.88(9) . . ?
C6 C1 N1 121.30(9) . . ?
C1 C2 H2 120.4 . . ?
C1 C2 C3 119.16(10) . . ?
C3 C2 H2 120.4 . . ?
C2 C3 H3 120.5 . . ?
C4 C3 C2 119.02(10) . . ?
C4 C3 H3 120.5 . . ?
C3 C4 Cl1 119.14(8) . . ?
C3 C4 C5 121.99(9) . . ?
C5 C4 Cl1 118.85(9) . . ?
C4 C5 H5 120.4 . . ?
C4 C5 C6 119.14(10) . . ?
C6 C5 H5 120.4 . . ?
C1 C6 C5 118.80(10) . . ?
C1 C6 H6 120.6 . . ?
C5 C6 H6 120.6 . . ?
N3 C7 H7A 109.7 . . ?
N3 C7 H7B 109.7 . . ?
N3 C7 C8 109.66(8) . . ?
H7A C7 H7B 108.2 . . ?
C8 C7 H7A 109.7 . . ?
C8 C7 H7B 109.7 . . ?
N4 C8 C7 111.80(8) . . ?
N4 C8 H8A 109.3 . . ?
N4 C8 H8B 109.3 . . ?
C7 C8 H8A 109.3 . . ?
C7 C8 H8B 109.3 . . ?
H8A C8 H8B 107.9 . . ?
N4 C9 H9A 109.5 . . ?
N4 C9 H9B 109.5 . . ?
N4 C9 C10 110.84(9) . . ?
H9A C9 H9B 108.1 . . ?
C10 C9 H9A 109.5 . . ?
C10 C9 H9B 109.5 . . ?
N3 C10 C9 109.96(9) . . ?
N3 C10 H10A 109.7 . . ?
N3 C10 H10B 109.7 . . ?
C9 C10 H10A 109.7 . . ?
C9 C10 H10B 109.7 . . ?
H10A C10 H10B 108.2 . . ?
C12 C11 N4 119.95(9) . . ?
C16 C11 N4 122.02(9) . . ?
C16 C11 C12 117.95(9) . . ?
C11 C12 H12 119.6 . . ?
C13 C12 C11 120.85(10) . . ?
C13 C12 H12 119.6 . . ?
C12 C13 H13 119.6 . . ?
C14 C13 C12 120.77(11) . . ?
C14 C13 H13 119.6 . . ?
C13 C14 H14 120.6 . . ?
C15 C14 C13 118.82(10) . . ?
C15 C14 H14 120.6 . . ?
C14 C15 H15 119.5 . . ?
C14 C15 C16 120.95(11) . . ?
C16 C15 H15 119.5 . . ?
C11 C16 H16 119.7 . . ?
C15 C16 C11 120.61(10) . . ?
C15 C16 H16 119.7 . . ?

loop_
_geom_bond_atom_site_label_1
_geom_bond_atom_site_label_2
_geom_bond_distance
_geom_bond_site_symmetry_2
_geom_bond_publ_flag
Cl1 C4 1.7384(11) . ?
O1 N1 1.2711(12) . ?
N1 N2 1.2836(12) . ?
N1 C1 1.4598(12) . ?
N2 N3 1.3884(11) . ?
N3 C7 1.4804(13) . ?
N3 C10 1.4706(13) . ?
N4 C8 1.4672(13) . ?
N4 C9 1.4634(13) . ?
N4 C11 1.4202(12) . ?
C1 C2 1.3887(14) . ?
C1 C6 1.3889(15) . ?
C2 H2 0.9500 . ?
C2 C3 1.3935(13) . ?
C3 H3 0.9500 . ?
C3 C4 1.3816(16) . ?
C4 C5 1.3902(15) . ?
C5 H5 0.9500 . ?
C5 C6 1.3941(13) . ?
C6 H6 0.9500 . ?
C7 H7A 0.9900 . ?
C7 H7B 0.9900 . ?
C7 C8 1.5200(13) . ?
C8 H8A 0.9900 . ?
C8 H8B 0.9900 . ?
C9 H9A 0.9900 . ?
C9 H9B 0.9900 . ?
C9 C10 1.5149(14) . ?
C10 H10A 0.9900 . ?
C10 H10B 0.9900 . ?
C11 C12 1.4026(15) . ?
C11 C16 1.4020(15) . ?
C12 H12 0.9500 . ?
C12 C13 1.3923(14) . ?
C13 H13 0.9500 . ?
C13 C14 1.3902(17) . ?
C14 H14 0.9500 . ?
C14 C15 1.3862(17) . ?
C15 H15 0.9500 . ?
C15 C16 1.3958(14) . ?
C16 H16 0.9500 . ?

loop_
_geom_torsion_atom_site_label_1
_geom_torsion_atom_site_label_2
_geom_torsion_atom_site_label_3
_geom_torsion_atom_site_label_4
_geom_torsion
_geom_torsion_site_symmetry_1
_geom_torsion_site_symmetry_2
_geom_torsion_site_symmetry_3
_geom_torsion_site_symmetry_4
_geom_torsion_publ_flag
Cl1 C4 C5 C6 -177.94(9) . . . . ?
O1 N1 N2 N3 0.85(15) . . . . ?
O1 N1 C1 C2 4.07(14) . . . . ?
O1 N1 C1 C6 -176.17(10) . . . . ?
N1 N2 N3 C7 63.78(12) . . . . ?
N1 N2 N3 C10 -173.82(9) . . . . ?
N1 C1 C2 C3 -179.74(10) . . . . ?
N1 C1 C6 C5 -179.49(10) . . . . ?
N2 N1 C1 C2 -174.77(10) . . . . ?
N2 N1 C1 C6 4.99(15) . . . . ?
N2 N3 C7 C8 177.78(9) . . . . ?
N2 N3 C10 C9 175.55(9) . . . . ?
N3 C7 C8 N4 -56.82(12) . . . . ?
N4 C9 C10 N3 59.29(12) . . . . ?
N4 C11 C12 C13 175.07(10) . . . . ?
N4 C11 C16 C15 -174.31(10) . . . . ?
C1 N1 N2 N3 179.57(8) . . . . ?
C1 C2 C3 C4 -0.64(17) . . . . ?
C2 C1 C6 C5 0.26(17) . . . . ?
C2 C3 C4 Cl1 178.70(9) . . . . ?
C2 C3 C4 C5 0.03(18) . . . . ?
C3 C4 C5 C6 0.73(18) . . . . ?
C4 C5 C6 C1 -0.86(16) . . . . ?
C6 C1 C2 C3 0.50(17) . . . . ?
C7 N3 C10 C9 -58.82(12) . . . . ?
C8 N4 C9 C10 -57.63(12) . . . . ?
C8 N4 C11 C12 48.15(14) . . . . ?
C8 N4 C11 C16 -135.27(11) . . . . ?
C9 N4 C8 C7 56.85(11) . . . . ?
C9 N4 C11 C12 178.66(10) . . . . ?
C9 N4 C11 C16 -4.76(15) . . . . ?
C10 N3 C7 C8 57.32(11) . . . . ?
C11 N4 C8 C7 -169.76(9) . . . . ?
C11 N4 C9 C10 169.05(9) . . . . ?
C11 C12 C13 C14 -0.40(19) . . . . ?
C12 C11 C16 C15 2.35(17) . . . . ?
C12 C13 C14 C15 1.78(19) . . . . ?
C13 C14 C15 C16 -1.08(19) . . . . ?
C14 C15 C16 C11 -1.01(19) . . . . ?
C16 C11 C12 C13 -1.65(17) . . . . ?
